data_1526708
loop_
_publ_author_name
'Kokunov, Yu.V.'
'Detkov, D.G.'
'Ershova, M.M.'
'Gorbunova, Yu.E.'
'Mikhailov, Yu.N.'

_publ_section_title
;
 Synthesis and crystal structure of calcium trifluorostannate(II)
;
_journal_name_full 'Doklady Akad. Nauk'
_journal_page_first 635
_journal_page_last 637
_journal_volume 376
_journal_year 2001
_chemical_formula_sum 'Ca F6 Sn2'
_chemical_name_systematic 'Ca (Sn F3)2'
_space_group_IT_number 2
_symmetry_space_group_name_Hall '-P 1'
_symmetry_space_group_name_H-M 'P -1'
_cell_angle_alpha 98.72
_cell_angle_beta 101.94
_cell_angle_gamma 92.65
_cell_formula_units_Z 2
_cell_length_a 4.419
_cell_length_b 7.191
_cell_length_c 9.834
_cell_volume 301.226
_citation_journal_id_ASTM DAKNEQ
_cod_data_source_file Kokunov_DAKNEQ_2001_990.cif
_cod_data_source_block Ca1F6Sn2
_cod_original_cell_volume 301.2259
_cod_original_formula_sum 'Ca1 F6 Sn2'
_cod_database_code 1526708

loop_
_symmetry_equiv_pos_as_xyz
x,y,z
-x,-y,-z

loop_
_atom_site_label
_atom_site_type_symbol
_atom_site_fract_x
_atom_site_fract_y
_atom_site_fract_z
_atom_site_occupancy
_atom_site_U_iso_or_equiv
Sn1 Sn+2 0.0145 0.27045 0.36672 1 0.0
Sn2 Sn+2 0.6348 0.20977 0.73009 1 0.0
F4 F-1 0.0981 0.2121 0.8241 1 0.0
F6 F-1 0.09 0.5544 0.3854 1 0.0
F3 F-1 0.638 0.4214 0.8969 1 0.0
Ca1 Ca+2 0.6038 0.7447 -0.05316 1 0.0
F5 F-1 -0.0557 0.2644 0.1467 1 0.0
F1 F-1 0.611 0.0434 0.89 1 0.0
F2 F-1 0.536 0.3127 0.306 1 0.0
